data_4088136
loop_
_publ_author_name
'Fadlallah, Sami'
'Terrier, Micha\"el'
'Jones, Chloe'
'Roussel, Pascal'
'Bonnet, Fanny'
'Visseaux, Marc'

_publ_section_title
;
 Mixed Allyl--Borohydride Lanthanide Complexes: Synthesis of
 Ln(BH4)2(C3H5)(THF)3 (Ln = Nd, Sm), Characterization, and Reactivity
 toward Polymerization
;
_journal_issue 4
_journal_name_full Organometallics
_journal_page_first 456
_journal_paper_doi 10.1021/acs.organomet.5b00877
_journal_volume 35
_journal_year 2016
_chemical_formula_sum 'C15 H37 B2 Nd O3'
_chemical_formula_weight 431.3
_space_group_IT_number 14
_space_group_name_Hall '-P 2yn'
_space_group_name_H-M_alt 'P 1 21/n 1'
_symmetry_cell_setting monoclinic
_symmetry_Int_Tables_number 14
_symmetry_space_group_name_Hall '-P 2yn'
_symmetry_space_group_name_H-M 'P 1 21/n 1'
_cell_angle_alpha 90
_cell_angle_beta 90.720(2)
_cell_angle_gamma 90
_cell_formula_units_Z 4
_cell_length_a 9.7322(4)
_cell_length_b 13.8301(5)
_cell_length_c 14.8354(6)
_cell_measurement_reflns_used 9177
_cell_measurement_temperature 100
_cell_measurement_theta_max 30.1
_cell_measurement_theta_min 2.49
_cell_volume 1996.65(14)
_diffrn_ambient_temperature 100
_diffrn_measured_fraction_theta_full 1
_diffrn_measured_fraction_theta_max 1
_diffrn_measurement_device_type 'Bruker X8 Apex CCD'
_diffrn_radiation_probe x-ray
_diffrn_radiation_source 'X-ray tube'
_diffrn_radiation_type 'Mo K\a'
_diffrn_radiation_wavelength 0.71073
_diffrn_reflns_av_R_equivalents 0.0643
_diffrn_reflns_av_unetI/netI 0.0416
_diffrn_reflns_limit_h_max 14
_diffrn_reflns_limit_h_min -15
_diffrn_reflns_limit_k_max 21
_diffrn_reflns_limit_k_min -21
_diffrn_reflns_limit_l_max 22
_diffrn_reflns_limit_l_min -22
_diffrn_reflns_number 76524
_diffrn_reflns_theta_full 25.24
_diffrn_reflns_theta_max 25.24
_diffrn_reflns_theta_min 2.01
_exptl_absorpt_coefficient_mu 2.606
_exptl_absorpt_correction_T_max 0.7465
_exptl_absorpt_correction_T_min 0.5567
_exptl_absorpt_correction_type multi-scan
_exptl_absorpt_process_details Sadabs
_exptl_crystal_colour green
_exptl_crystal_density_diffrn 1.4348
_exptl_crystal_description 'irregular platelet'
_exptl_crystal_F_000 884
_exptl_crystal_size_max 0.310
_exptl_crystal_size_mid 0.220
_exptl_crystal_size_min 0.150
_refine_diff_density_max 5.33
_refine_diff_density_min -4.05
_refine_ls_extinction_method none
_refine_ls_goodness_of_fit_gt 2.70
_refine_ls_goodness_of_fit_ref 2.52
_refine_ls_hydrogen_treatment mixed
_refine_ls_number_constraints 160
_refine_ls_number_parameters 207
_refine_ls_number_reflns 3614
_refine_ls_number_restraints 4
_refine_ls_R_factor_all 0.0488
_refine_ls_R_factor_gt 0.0380
_refine_ls_shift/su_max 0.0054
_refine_ls_shift/su_mean 0.0002
_refine_ls_structure_factor_coef F
_refine_ls_weighting_details w=1/(\s^2^(F)+0.0001F^2^)
_refine_ls_weighting_scheme sigma
_refine_ls_wR_factor_gt 0.0458
_refine_ls_wR_factor_ref 0.0467
_reflns_number_gt 3064
_reflns_number_total 3614
_reflns_threshold_expression I>3\s(I)
_cod_data_source_file om5b00877_si_002.cif
_cod_data_source_block I
_cod_depositor_comments
;
The following automatic conversions were performed:

data item '_diffrn_radiation_probe' value 'X-ray' was changed to
'x-ray' in accordance with the
/home/saulius/struct/COD-crude-data/automatic-downloads/DataCite-retrospective/ACS/depositions/lib/dictionaries/cif_core.dic
dictionary named 'cif_core.dic' version 2.4.2 last updated on
2011-04-26.

Automatic conversion script
Id: cif_fix_values 6909 2019-04-08 15:41:33Z antanas 
;
_cod_original_sg_symbol_Hall '-P 2yabc'
_cod_original_formula_sum 'C15 H37 B2 Nd1 O3'
_cod_database_code 4088136

loop_
_space_group_symop_id
_space_group_symop_operation_xyz
1 x,y,z
2 -x+1/2,y+1/2,-z+1/2
3 -x,-y,-z
4 x+1/2,-y+1/2,z+1/2

loop_
_atom_site_label
_atom_site_type_symbol
_atom_site_fract_x
_atom_site_fract_y
_atom_site_fract_z
_atom_site_adp_type
_atom_site_U_iso_or_equiv
_atom_site_site_symmetry_multiplicity
_atom_site_occupancy
_atom_site_calc_flag
Nd1 Nd 0.49736(5) 0.244375(16) 0.343319(18) Uani 0.02165(10) 4 1 d
O3 O 0.4919(8) 0.2432(2) 0.5153(3) Uani 0.0309(13) 4 1 d
O2 O 0.2871(5) 0.1523(3) 0.3840(3) Uani 0.0235(13) 4 1 d
O1 O 0.6946(5) 0.3542(3) 0.3863(3) Uani 0.0318(16) 4 1 d
B1 B 0.6698(8) 0.0916(5) 0.3714(6) Uani 0.026(3) 4 1 d
B2 B 0.3331(8) 0.3992(5) 0.3413(6) Uani 0.026(2) 4 1 d
C2 C 0.4734(7) 0.2511(4) 0.1592(4) Uani 0.042(3) 4 1 d
C13 C 0.2625(7) 0.0495(4) 0.3677(5) Uani 0.034(2) 4 1 d
C5 C 0.4632(8) 0.1568(5) 0.5678(4) Uani 0.044(3) 4 1 d
C4 C 0.1637(7) 0.1935(5) 0.4248(5) Uani 0.033(2) 4 1 d
C3 C 0.6015(6) 0.2896(5) 0.1809(4) Uani 0.038(2) 4 1 d
C6 C 0.5199(9) 0.2834(5) 0.6697(5) Uani 0.049(3) 4 1 d
C7 C 0.5282(10) 0.1756(5) 0.6574(5) Uani 0.064(4) 4 1 d
C8 C 0.7054(15) 0.4555(9) 0.3594(10) Uiso 0.029(2) 4 0.5 d
C8' C 0.6846(15) 0.4607(9) 0.4022(10) Uiso 0.029(2) 4 0.5 d
C9 C 0.0769(6) 0.1083(4) 0.4502(5) Uani 0.034(2) 4 1 d
C10 C 0.1114(8) 0.0343(4) 0.3774(5) Uani 0.037(2) 4 1 d
C11 C 0.830(2) 0.3337(13) 0.3915(11) Uiso 0.036(3) 4 0.5 d
C11' C 0.835(2) 0.3198(13) 0.4166(11) Uiso 0.036(3) 4 0.5 d
C12 C 0.5344(9) 0.3180(5) 0.5742(5) Uani 0.056(3) 4 1 d
C1 C 0.4217(7) 0.1633(4) 0.1832(4) Uani 0.037(3) 4 1 d
C14 C 0.805(2) 0.4965(16) 0.4206(14) Uiso 0.045(3) 4 0.5 d
C14' C 0.834(2) 0.4878(16) 0.4353(13) Uiso 0.045(3) 4 0.5 d
C15 C 0.9081(17) 0.4287(10) 0.3853(11) Uiso 0.039(3) 4 0.5 d
C15' C 0.9188(17) 0.4065(10) 0.4288(10) Uiso 0.039(3) 4 0.5 d
H11 H 0.41173 0.292755 0.121369 Uiso 0.0504 4 1 d
H2a H 0.313008 0.010459 0.414128 Uiso 0.0406 4 1 d
H2b H 0.290044 0.03287 0.304877 Uiso 0.0406 4 1 d
H3a H 0.508226 0.09969 0.53919 Uiso 0.0525 4 1 d
H3b H 0.36164 0.149694 0.574862 Uiso 0.0525 4 1 d
H4a H 0.11333 0.233682 0.379149 Uiso 0.0398 4 1 d
H4b H 0.190304 0.230339 0.480374 Uiso 0.0398 4 1 d
H12 H 0.619553 0.360068 0.171486 Uiso 0.0461 4 1 d
H13 H 0.675604 0.246954 0.205998 Uiso 0.0461 4 1 d
H6a H 0.426833 0.301111 0.692227 Uiso 0.0588 4 1 d
H6b H 0.600469 0.306034 0.706542 Uiso 0.0588 4 1 d
H7a H 0.626827 0.155324 0.656233 Uiso 0.0768 4 1 d
H7b H 0.473987 0.142824 0.705315 Uiso 0.0768 4 1 d
H9a H -0.022447 0.126243 0.445157 Uiso 0.0405 4 1 d
H9b H 0.107606 0.083272 0.510433 Uiso 0.0405 4 1 d
H10a H 0.094109 -0.032368 0.400768 Uiso 0.045 4 1 d
H10b H 0.063275 0.052208 0.319844 Uiso 0.045 4 1 d
H12a H 0.475059 0.376134 0.564262 Uiso 0.0675 4 1 d
H12b H 0.632798 0.334284 0.562716 Uiso 0.0675 4 1 d
H9 H 0.321913 0.148962 0.173603 Uiso 0.0444 4 1 d
H10 H 0.483645 0.113194 0.210488 Uiso 0.0444 4 1 d
H4 H 0.729(7) 0.034(5) 0.385(5) Uiso 0.0311 4 1 d
H2 H 0.683(7) 0.109(4) 0.306(4) Uiso 0.0311 4 1 d
H3 H 0.560(7) 0.070(4) 0.371(4) Uiso 0.0311 4 1 d
H1 H 0.679(7) 0.134(5) 0.421(4) Uiso 0.0311 4 1 d
H5 H 0.354(7) 0.381(4) 0.410(3) Uiso 0.0314 4 1 d
H7 H 0.292(6) 0.337(3) 0.306(4) Uiso 0.0314 4 1 d
H6 H 0.427(5) 0.414(4) 0.312(4) Uiso 0.0314 4 1 d
H8 H 0.256(5) 0.447(4) 0.332(4) Uiso 0.0314 4 1 d
H8a H 0.739065 0.459265 0.298926 Uiso 0.0345 4 0.5 d
H8b H 0.618375 0.486918 0.367344 Uiso 0.0345 4 0.5 d
H14a H 0.782832 0.478756 0.481263 Uiso 0.0535 4 0.5 d
H14b H 0.826984 0.561036 0.401804 Uiso 0.0535 4 0.5 d
H15a H 0.986229 0.426911 0.425429 Uiso 0.0473 4 0.5 d
H15b H 0.925203 0.443448 0.323193 Uiso 0.0473 4 0.5 d
H11a H 0.854273 0.29271 0.341961 Uiso 0.043 4 0.5 d
H11b H 0.850073 0.303187 0.44821 Uiso 0.043 4 0.5 d
H8a' H 0.620707 0.472953 0.44958 Uiso 0.0345 4 0.5 d
H8b' H 0.664934 0.492881 0.346134 Uiso 0.0345 4 0.5 d
H11a' H 0.827566 0.286594 0.473141 Uiso 0.043 4 0.5 d
H11b' H 0.874029 0.280024 0.37052 Uiso 0.043 4 0.5 d
H14a' H 0.86933 0.538717 0.398268 Uiso 0.0535 4 0.5 d
H14b' H 0.83117 0.508869 0.496863 Uiso 0.0535 4 0.5 d
H15a' H 0.973289 0.400456 0.482834 Uiso 0.0473 4 0.5 d
H15b' H 0.978536 0.413863 0.37822 Uiso 0.0473 4 0.5 d

loop_
_atom_site_aniso_label
_atom_site_aniso_type_symbol
_atom_site_aniso_U_11
_atom_site_aniso_U_22
_atom_site_aniso_U_33
_atom_site_aniso_U_12
_atom_site_aniso_U_13
_atom_site_aniso_U_23
Nd1 Nd 0.02227(17) 0.01377(15) 0.02897(18) 0.00167(17) 0.0026(3) 0.00253(12)
O3 O 0.043(3) 0.0187(17) 0.031(2) 0.003(2) 0.002(3) -0.0011(16)
O2 O 0.024(3) 0.018(2) 0.029(2) -0.0015(18) 0.010(2) -0.0049(18)
O1 O 0.022(3) 0.017(2) 0.057(3) -0.0012(19) 0.006(3) -0.002(2)
B1 B 0.017(4) 0.017(4) 0.044(5) 0.005(3) 0.012(4) 0.007(3)
B2 B 0.026(4) 0.022(3) 0.031(4) 0.007(3) 0.010(4) 0.001(4)
C2 C 0.067(8) 0.033(4) 0.026(3) 0.007(3) 0.013(5) -0.001(3)
C13 C 0.041(5) 0.018(3) 0.043(5) 0.002(3) 0.010(4) -0.005(3)
C5 C 0.071(7) 0.040(4) 0.021(4) 0.008(4) 0.004(4) 0.006(3)
C4 C 0.027(4) 0.031(3) 0.042(4) -0.002(3) 0.016(3) -0.004(3)
C3 C 0.043(5) 0.043(4) 0.030(4) 0.002(4) 0.016(4) 0.005(3)
C6 C 0.052(6) 0.059(4) 0.037(4) -0.001(5) 0.011(5) -0.020(3)
C7 C 0.106(9) 0.058(4) 0.028(4) -0.004(5) -0.018(5) 0.000(4)
C9 C 0.018(4) 0.036(4) 0.048(5) -0.007(3) 0.014(3) -0.002(3)
C10 C 0.048(5) 0.026(3) 0.039(4) -0.015(3) 0.018(4) -0.008(3)
C12 C 0.081(8) 0.043(4) 0.045(5) -0.014(4) 0.001(5) -0.016(3)
C1 C 0.042(5) 0.043(4) 0.026(4) 0.002(3) 0.007(4) -0.004(3)

loop_
_atom_type_symbol
_atom_type_scat_dispersion_real
_atom_type_scat_dispersion_imag
_atom_type_scat_source
C 0.0033 0.0016 'International Tables Vol C tables 4.2.6.8 and 6.1.1.1'
H 0.0000 0.0000 'International Tables Vol C tables 4.2.6.8 and 6.1.1.1'
B 0.0013 0.0007 'International Tables Vol C tables 4.2.6.8 and 6.1.1.1'
Nd -0.1943 3.0179 'International Tables Vol C tables 4.2.6.8 and 6.1.1.1'
O 0.0106 0.0060 'International Tables Vol C tables 4.2.6.8 and 6.1.1.1'

loop_
_geom_angle_atom_site_label_1
_geom_angle_atom_site_label_2
_geom_angle_atom_site_label_3
_geom_angle
C5 O3 C12 109.1(5)
C13 O2 C4 108.2(5)
C8 O1 C8' 26.3(8)
C8 O1 C11 98.2(10)
C8 O1 C11' 108.5(10)
C8' O1 C11 105.0(10)
C8' O1 C11' 108.6(9)
C11 O1 C11' 16.2(9)
H4 B1 H2 108(6)
H4 B1 H3 110(5)
H4 B1 H1 107(6)
H2 B1 H3 101(5)
H2 B1 H1 126(5)
H3 B1 H1 105(5)
H5 B2 H7 110(4)
H5 B2 H6 107(5)
H5 B2 H8 115(5)
H7 B2 H6 106(4)
H7 B2 H8 101(4)
H6 B2 H8 118(4)
C3 C2 C1 127.9(6)
C3 C2 H11 116.1
C1 C2 H11 116.05
O2 C13 C10 106.3(5)
O2 C13 H2a 109.47
O2 C13 H2b 109.44
C10 C13 H2a 109.49
C10 C13 H2b 109.46
H2a C13 H2b 112.51
O3 C5 C7 104.6(6)
O3 C5 H3a 109.46
O3 C5 H3b 109.47
C7 C5 H3a 109.53
C7 C5 H3b 109.4
H3a C5 H3b 113.93
O2 C4 C9 105.4(5)
O2 C4 H4a 109.48
O2 C4 H4b 109.46
C9 C4 H4a 109.5
C9 C4 H4b 109.49
H4a C4 H4b 113.25
C2 C3 H12 119.97
C2 C3 H13 120.07
H12 C3 H13 119.97
C7 C6 C12 101.3(6)
C7 C6 H6a 109.42
C7 C6 H6b 109.54
C12 C6 H6a 109.46
C12 C6 H6b 109.45
H6a C6 H6b 116.61
C5 C7 C6 105.0(6)
C5 C7 H7a 109.39
C5 C7 H7b 109.63
C6 C7 H7a 109.34
C6 C7 H7b 109.56
H7a C7 H7b 113.54
O1 C8 C8' 79.5(16)
O1 C8 C14 104.1(14)
O1 C8 H8a 109.65
O1 C8 H8b 109.56
O1 C8 H8b' 140.52
C8' C8 C14 64(2)
C8' C8 H8a 170.14
C8' C8 H8b 64.13
C8' C8 H8b' 90.76
C14 C8 H8a 109.5
C14 C8 H8b 109.21
C14 C8 H8b' 105.42
H8a C8 H8b 114.32
H8a C8 H8b' 84.28
H8b C8 H8b' 35.04
O1 C8' C8 74.2(15)
O1 C8' C14 110.4(17)
O1 C8' C14' 103.1(14)
O1 C8' H8b 110.77
O1 C8' H8a' 109.26
O1 C8' H8b' 109.59
C8 C8' C14 89(2)
C8 C8' C14' 93(2)
C8 C8' H8b 73.51
C8 C8' H8a' 155.59
C8 C8' H8b' 44.64
C14 C8' C14' 9.6(14)
C14 C8' H8b 127.97
C14 C8' H8a' 111.5
C14 C8' H8b' 100.76
C14' C8' H8b 137.55
C14' C8' H8a' 109.55
C14' C8' H8b' 109.58
H8b C8' H8a' 82.98
H8b C8' H8b' 34.97
H8a' C8' H8b' 115.11
C4 C9 C10 102.7(6)
C4 C9 H9a 109.46
C4 C9 H9b 109.46
C10 C9 H9a 109.52
C10 C9 H9b 109.49
H9a C9 H9b 115.49
C13 C10 C9 101.5(5)
C13 C10 H10a 109.46
C13 C10 H10b 109.51
C9 C10 H10a 109.45
C9 C10 H10b 109.45
H10a C10 H10b 116.45
O1 C11 C11' 104(4)
O1 C11 C15 107.8(12)
O1 C11 C15' 117.2(13)
O1 C11 H11a 109.57
O1 C11 H11b 108.85
O1 C11 H11b' 127.86
C11' C11 C15 113(3)
C11' C11 C15' 85(3)
C11' C11 H11a 112.56
C11' C11 H11b 5.21
C11' C11 H11b' 83.3
C15 C11 C15' 28.3(9)
C15 C11 H11a 110.06
C15 C11 H11b 109.66
C15 C11 H11b' 116.71
C15' C11 H11a 124.25
C15' C11 H11b 81.47
C15' C11 H11b' 114.84
H11a C11 H11b 110.8
H11a C11 H11b' 30.58
H11b C11 H11b' 80.89
O1 C11' C11 60(3)
O1 C11' C15' 106.3(11)
O1 C11' H11b 129.19
O1 C11' H11a' 109.63
O1 C11' H11b' 109.05
C11 C11' C15' 78(3)
C11 C11' H11b 170.59
C11 C11' H11a' 168.98
C11 C11' H11b' 70.2
C15' C11' H11b 96.02
C15' C11' H11a' 109.84
C15' C11' H11b' 109.47
H11b C11' H11a' 20.32
H11b C11' H11b' 105.2
H11a' C11' H11b' 112.35
O3 C12 C6 108.6(6)
O3 C12 H12a 109.49
O3 C12 H12b 109.45
C6 C12 H12a 109.51
C6 C12 H12b 109.48
H12a C12 H12b 110.26
C2 C1 H9 120.04
C2 C1 H10 120
H9 C1 H10 119.97
C8 C14 C8' 27.8(10)
C8 C14 C14' 139(7)
C8 C14 C15 88.9(15)
C8 C14 H14a 110
C8 C14 H14b 108.83
C8 C14 H14a' 117.92
C8' C14 C14' 134(6)
C8' C14 C15 107.5(19)
C8' C14 H14a 84
C8' C14 H14b 119.26
C8' C14 H14a' 140.62
C14' C14 C15 59(4)
C14' C14 H14a 64.74
C14' C14 H14b 106.05
C14' C14 H14a' 83.08
C15 C14 H14a 110.28
C15 C14 H14b 108.93
C15 C14 H14a' 78.63
H14a C14 H14b 124.2
H14a C14 H14a' 131.5
H14b C14 H14a' 31.63
C8' C14' C14 36(5)
C8' C14' C15 100.6(16)
C8' C14' C15' 109.4(18)
C8' C14' H14a 70.88
C8' C14' H14a' 109.65
C8' C14' H14b' 109.38
C14 C14' C15 107(5)
C14 C14' C15' 131(6)
C14 C14' H14a 92.73
C14 C14' H14a' 74.59
C14 C14' H14b' 114.82
C15 C14' C15' 30.9(10)
C15 C14' H14a 132.76
C15 C14' H14a' 86.02
C15 C14' H14b' 137.91
C15' C14' H14a 106.28
C15' C14' H14a' 109.58
C15' C14' H14b' 108.99
H14a C14' H14a' 141.13
H14a C14' H14b' 42.46
H14a' C14' H14b' 109.79
C11 C15 C14 100.4(16)
C11 C15 C14' 103.0(17)
C11 C15 C15' 69.7(18)
C11 C15 H15a 109.19
C11 C15 H15b 109.3
C11 C15 H15b' 103.45
C14 C15 C14' 13.8(10)
C14 C15 C15' 92(2)
C14 C15 H15a 109.25
C14 C15 H15b 110.2
C14 C15 H15b' 151.92
C14' C15 C15' 80(2)
C14' C15 H15a 95.79
C14' C15 H15b 120.84
C14' C15 H15b' 141.12
C15' C15 H15a 47.33
C15' C15 H15b 157.5
C15' C15 H15b' 82.81
H15a C15 H15b 117.2
H15a C15 H15b' 48.43
H15b C15 H15b' 75.51
C11 C15' C11' 17.2(8)
C11 C15' C14' 103.5(16)
C11 C15' C15 82.0(19)
C11 C15' H15a 142.19
C11 C15' H15a' 125.71
C11 C15' H15b' 97.35
C11' C15' C14' 109.7(17)
C11' C15' C15 99(2)
C11' C15' H15a 145.12
C11' C15' H15a' 109
C11' C15' H15b' 109.09
C14' C15' C15 68.9(18)
C14' C15' H15a 103.89
C14' C15' H15a' 110.14
C14' C15' H15b' 109.53
C15 C15' H15a 84.06
C15 C15' H15a' 149.67
C15 C15' H15b' 48.55
H15a C15' H15a' 66.45
H15a C15' H15b' 48.71
H15a' C15' H15b' 109.38

loop_
_geom_bond_atom_site_label_1
_geom_bond_atom_site_label_2
_geom_bond_distance
O3 C5 1.455(8)
O3 C12 1.413(8)
O2 C13 1.461(7)
O2 C4 1.467(8)
O1 C8 1.462(13)
O1 C8' 1.494(13)
O1 C11 1.35(2)
O1 C11' 1.511(19)
B1 H4 1.00(7)
B1 H2 1.01(6)
B1 H3 1.11(7)
B1 H1 0.94(6)
B2 H5 1.07(5)
B2 H7 1.08(5)
B2 H6 1.04(5)
B2 H8 1.01(5)
C2 C3 1.390(9)
C2 C1 1.363(8)
C2 H11 0.9993
C13 C10 1.494(10)
C13 H2a 0.9995
C13 H2b 0.9998
C5 C7 1.487(10)
C5 H3a 1.0003
C5 H3b 1.0001
C4 C9 1.501(9)
C4 H4a 0.9997
C4 H4b 1.0005
C3 H12 1.0004
C3 H13 0.9999
C6 C7 1.504(10)
C6 C12 1.504(10)
C6 H6a 0.9998
C6 H6b 1.0004
C7 H7a 1.0022
C7 H7b 0.9982
C8 C8' 0.67(2)
C8 C14 1.44(3)
C8 H8a 0.9562
C8 H8b 0.9579
C8 H8b' 0.6737
C8' C14 1.29(3)
C8' C14' 1.57(3)
C8' H8b 0.8988
C8' H8a' 0.9641
C8' H8b' 0.9587
C9 C10 1.528(9)
C9 H9a 1.0001
C9 H9b 1.0004
C10 H10a 1
C10 H10b 0.9999
C11 C11' 0.43(2)
C11 C15 1.52(2)
C11 C15' 1.44(2)
C11 H11a 0.9568
C11 H11b 0.9674
C11 H11b' 0.9146
C11' C15' 1.46(2)
C11' H11b 0.5369
C11' H11a' 0.956
C11' H11b' 0.9654
C12 H12a 0.9998
C12 H12b 1.0004
C1 H9 0.9996
C1 H10 1.0007
C14 C14' 0.37(3)
C14 C15 1.47(3)
C14 H14a 0.9527
C14 H14b 0.9682
C14 H14a' 0.9274
C14' C15 1.32(3)
C14' C15' 1.40(3)
C14' H14a 0.8625
C14' H14a' 0.9549
C14' H14b' 0.9628
C15 C15' 0.73(2)
C15 H15a 0.9637
C15 H15b 0.9553
C15 H15b' 0.7259
C15' H15a 0.7125
C15' H15a' 0.9563
C15' H15b' 0.9608

loop_
_twin_individual_id
_twin_individual_mass_fraction_refined
_twin_individual_twin_matrix_11
_twin_individual_twin_matrix_12
_twin_individual_twin_matrix_13
_twin_individual_twin_matrix_21
_twin_individual_twin_matrix_22
_twin_individual_twin_matrix_23
_twin_individual_twin_matrix_31
_twin_individual_twin_matrix_32
_twin_individual_twin_matrix_33
1 0.302(3) 1 0 0 0 1 0 0 0 1
2 0.698(3) -1 0 0 0 -1 0 -0.0165 0 1

loop_
_restr_distance_atom_site_label_1
_restr_distance_atom_site_label_2
_restr_distance_target
_restr_distance_target_weight_param
B2 H5 1 0.05
B2 H6 1 0.05
B2 H7 1 0.05
B2 H8 1 0.05
